data_7236631
loop_
_publ_author_name
'Wang, Binshen'
'Qi, Xiujuan'
'Zhang, Wenquan'
'Wang, Kangcai'
'Li, Wei'
'Zhang, Qinghua'

_publ_section_title
;
 Synthesis of 1-(2H-tetrazol-5-yl)-5-nitraminotetrazole and its
 derivatives from 5-aminotetrazole and cyanogen azide: a promising
 strategy towards the development of C--N linked bistetrazolate energetic
 materials
;
_journal_issue 39
_journal_name_full 'J. Mater. Chem. A'
_journal_page_first 20867
_journal_paper_doi 10.1039/C7TA05905A
_journal_volume 5
_journal_year 2017
_chemical_formula_moiety 'C2 N10 O2, 2(H4 N O), H2 O'
_chemical_formula_sum 'C2 H10 N12 O5'
_chemical_formula_weight 282.22
_space_group_crystal_system triclinic
_space_group_IT_number 2
_space_group_name_Hall '-P 1'
_space_group_name_H-M_alt 'P -1'
_atom_sites_solution_hydrogens mixed
_atom_sites_solution_primary dual
_audit_creation_date 2016-12-02
_audit_creation_method
;
Olex2 1.2-beta
(compiled 2016.11.24 svn.r3356 for OlexSys, GUI svn.r5267)
;
_audit_update_record
;
2017-02-23 deposited with the CCDC.
2017-09-12 downloaded from the CCDC.
;
_cell_angle_alpha 96.566(2)
_cell_angle_beta 99.093(2)
_cell_angle_gamma 107.015(2)
_cell_formula_units_Z 2
_cell_length_a 7.7628(8)
_cell_length_b 8.4720(9)
_cell_length_c 8.6864(9)
_cell_measurement_reflns_used 2650
_cell_measurement_temperature 170
_cell_measurement_theta_max 27.39
_cell_measurement_theta_min 2.41
_cell_volume 531.54(10)
_computing_cell_refinement 'SAINT v7.68A (Bruker, 2009)'
_computing_data_reduction 'SAINT v7.68A (Bruker, 2009)'
_computing_molecular_graphics 'Olex2 (Dolomanov et al., 2009)'
_computing_publication_material 'Olex2 (Dolomanov et al., 2009)'
_computing_structure_refinement 'ShelXL (Sheldrick, 2015)'
_computing_structure_solution 'ShelXT (Sheldrick, 2015)'
_diffrn_ambient_temperature 170
_diffrn_measured_fraction_theta_full 0.985
_diffrn_measured_fraction_theta_max 0.978
_diffrn_measurement_device_type 'Bruker APEX-II CCD'
_diffrn_measurement_method '\f and \w scans'
_diffrn_radiation_monochromator graphite
_diffrn_radiation_type MoK\a
_diffrn_radiation_wavelength 0.71073
_diffrn_reflns_av_R_equivalents 0.0213
_diffrn_reflns_av_unetI/netI 0.0304
_diffrn_reflns_Laue_measured_fraction_full 0.985
_diffrn_reflns_Laue_measured_fraction_max 0.978
_diffrn_reflns_limit_h_max 10
_diffrn_reflns_limit_h_min -9
_diffrn_reflns_limit_k_max 10
_diffrn_reflns_limit_k_min -10
_diffrn_reflns_limit_l_max 11
_diffrn_reflns_limit_l_min -10
_diffrn_reflns_number 5493
_diffrn_reflns_point_group_measured_fraction_full 0.985
_diffrn_reflns_point_group_measured_fraction_max 0.978
_diffrn_reflns_theta_full 26.000
_diffrn_reflns_theta_max 27.429
_diffrn_reflns_theta_min 2.410
_diffrn_standards_number 0
_exptl_absorpt_coefficient_mu 0.161
_exptl_absorpt_correction_T_max 0.7456
_exptl_absorpt_correction_T_min 0.6651
_exptl_absorpt_correction_type multi-scan
_exptl_absorpt_process_details
;
SADABS-2008/1 (Bruker,2008) was used for absorption correction.
wR2(int) was 0.0603 before and 0.0430 after correction.
The Ratio of minimum to maximum transmission is 0.8920.
The \l/2 correction factor is 0.0015.
;
_exptl_crystal_colour 'clear whiteish colourless'
_exptl_crystal_colour_lustre clear
_exptl_crystal_colour_modifier whiteish
_exptl_crystal_colour_primary colourless
_exptl_crystal_density_diffrn 1.763
_exptl_crystal_density_method 'not measured'
_exptl_crystal_description block
_exptl_crystal_F_000 292
_exptl_crystal_size_max 0.24
_exptl_crystal_size_mid 0.22
_exptl_crystal_size_min 0.2
_refine_diff_density_max 0.214
_refine_diff_density_min -0.350
_refine_diff_density_rms 0.076
_refine_ls_extinction_method none
_refine_ls_goodness_of_fit_ref 1.085
_refine_ls_hydrogen_treatment mixed
_refine_ls_matrix_type full
_refine_ls_number_parameters 199
_refine_ls_number_reflns 2363
_refine_ls_number_restraints 0
_refine_ls_restrained_S_all 1.085
_refine_ls_R_factor_all 0.0410
_refine_ls_R_factor_gt 0.0363
_refine_ls_shift/su_max 0.002
_refine_ls_shift/su_mean 0.000
_refine_ls_structure_factor_coef Fsqd
_refine_ls_weighting_details 'w=1/[\s^2^(Fo^2^)+(0.0677P)^2^+0.1009P] where P=(Fo^2^+2Fc^2^)/3'
_refine_ls_weighting_scheme calc
_refine_ls_wR_factor_gt 0.1031
_refine_ls_wR_factor_ref 0.1108
_reflns_Friedel_coverage 0.000
_reflns_number_gt 2080
_reflns_number_total 2363
_reflns_threshold_expression 'I > 2\s(I)'
_cod_data_source_file c7ta05905a2.cif
_cod_data_source_block mo_2016770_0m
_cod_database_code 7236631
_shelx_space_group_comment
;
The symmetry employed for this shelxl refinement is uniquely defined
by the following loop, which should always be used as a source of
symmetry information in preference to the above space-group names.
They are only intended as comments.
;
_olex2_refinement_description
;
1. Fixed Uiso
 At 1.2 times of:
  All N(H,H) groups
 At 1.5 times of:
  All O(H) groups
2.a Rotating group:
 N12(H12A,H12B)
2.b Idealised tetrahedral OH refined as rotating group:
 O3(H3), O4(H4)
;
_shelx_shelxl_version_number 2014/7
_olex2_submission_special_instructions 'No special instructions were received'

loop_
_space_group_symop_operation_xyz
'x, y, z'
'-x, -y, -z'

loop_
_atom_site_label
_atom_site_type_symbol
_atom_site_fract_x
_atom_site_fract_y
_atom_site_fract_z
_atom_site_U_iso_or_equiv
_atom_site_adp_type
_atom_site_occupancy
_atom_site_site_symmetry_order
_atom_site_calc_flag
_atom_site_refinement_flags_posn
O1 O 0.06264(15) 0.59988(12) 0.31301(12) 0.0210(2) Uani 1 1 d .
O3 O 0.56958(15) 0.91984(13) 0.81313(14) 0.0249(3) Uani 1 1 d .
H3 H 0.5433 0.8153 0.7906 0.037 Uiso 1 1 calc GR
O1W O -0.15354(16) 0.24768(13) 0.10436(13) 0.0199(2) Uani 1 1 d .
O4 O 0.85892(15) 0.88609(13) 1.09714(13) 0.0242(3) Uani 1 1 d .
H4 H 0.7960 0.7916 1.0444 0.036 Uiso 1 1 calc GR
O2 O 0.25497(16) 0.83799(12) 0.43900(13) 0.0248(3) Uani 1 1 d .
N6 N 0.32396(16) 0.36578(14) 0.59761(14) 0.0148(3) Uani 1 1 d .
N7 N 0.54378(16) 0.59136(14) 0.79158(14) 0.0162(3) Uani 1 1 d .
N10 N 0.53836(16) 0.33069(14) 0.80954(14) 0.0164(3) Uani 1 1 d .
N2 N 0.28571(17) 0.61235(14) 0.52284(14) 0.0163(3) Uani 1 1 d .
N9 N 0.66968(17) 0.43765(14) 0.92611(14) 0.0170(3) Uani 1 1 d .
N8 N 0.67257(17) 0.59079(14) 0.91508(14) 0.0165(3) Uani 1 1 d .
N1 N 0.19682(17) 0.68020(14) 0.42139(14) 0.0164(3) Uani 1 1 d .
N11 N 0.41362(18) 0.96706(15) 0.75810(16) 0.0189(3) Uani 1 1 d .
N5 N 0.26085(18) 0.19691(15) 0.54487(15) 0.0200(3) Uani 1 1 d .
N12 N 1.03637(17) 0.88281(15) 1.16129(15) 0.0193(3) Uani 1 1 d .
H12A H 1.0276 0.7931 1.2014 0.023 Uiso 1 1 d GR
H12B H 1.0993 0.8844 1.0879 0.023 Uiso 1 1 d GR
N4 N 0.13860(18) 0.17466(15) 0.41930(15) 0.0209(3) Uani 1 1 d .
N3 N 0.11642(17) 0.32114(14) 0.38398(14) 0.0176(3) Uani 1 1 d .
C2 C 0.46601(18) 0.43010(16) 0.73171(15) 0.0132(3) Uani 1 1 d .
C1 C 0.23448(18) 0.44114(16) 0.49633(16) 0.0141(3) Uani 1 1 d .
H1WA H -0.199(3) 0.317(3) 0.070(3) 0.036(6) Uiso 1 1 d .
H1WB H -0.065(4) 0.295(3) 0.184(3) 0.044(6) Uiso 1 1 d .
H11A H 0.323(3) 0.924(2) 0.815(2) 0.029(5) Uiso 1 1 d .
H11B H 0.454(3) 1.079(3) 0.783(2) 0.030(5) Uiso 1 1 d .
H11C H 0.370(3) 0.934(3) 0.647(3) 0.039(6) Uiso 1 1 d .
H12C H 1.084(3) 0.974(3) 1.250(3) 0.042(6) Uiso 1 1 d .

loop_
_atom_site_aniso_label
_atom_site_aniso_U_11
_atom_site_aniso_U_22
_atom_site_aniso_U_33
_atom_site_aniso_U_23
_atom_site_aniso_U_13
_atom_site_aniso_U_12
O1 0.0197(5) 0.0207(5) 0.0186(5) 0.0025(4) -0.0055(4) 0.0058(4)
O3 0.0187(6) 0.0139(5) 0.0387(7) 0.0033(4) -0.0053(5) 0.0063(4)
O1W 0.0207(6) 0.0168(5) 0.0196(5) 0.0025(4) -0.0044(4) 0.0066(4)
O4 0.0168(5) 0.0186(5) 0.0310(6) -0.0053(4) -0.0077(4) 0.0064(4)
O2 0.0342(7) 0.0132(5) 0.0239(6) 0.0033(4) -0.0040(5) 0.0077(4)
N6 0.0155(6) 0.0111(5) 0.0154(6) 0.0013(4) -0.0021(5) 0.0035(4)
N7 0.0161(6) 0.0143(5) 0.0156(6) 0.0011(4) -0.0019(5) 0.0038(4)
N10 0.0168(6) 0.0148(5) 0.0152(6) 0.0014(4) -0.0022(5) 0.0047(5)
N2 0.0180(6) 0.0136(5) 0.0163(6) 0.0030(4) -0.0016(5) 0.0058(5)
N9 0.0169(6) 0.0166(6) 0.0158(6) 0.0008(4) -0.0009(5) 0.0054(5)
N8 0.0163(6) 0.0158(6) 0.0155(6) 0.0017(4) -0.0008(5) 0.0049(5)
N1 0.0188(6) 0.0158(6) 0.0142(6) 0.0021(4) 0.0007(5) 0.0063(5)
N11 0.0198(6) 0.0150(6) 0.0207(7) 0.0026(5) -0.0017(5) 0.0070(5)
N5 0.0229(7) 0.0122(5) 0.0196(6) -0.0015(4) -0.0045(5) 0.0038(5)
N12 0.0184(6) 0.0183(6) 0.0188(6) 0.0034(5) -0.0034(5) 0.0059(5)
N4 0.0229(7) 0.0159(6) 0.0198(6) 0.0004(5) -0.0041(5) 0.0054(5)
N3 0.0183(6) 0.0154(6) 0.0173(6) 0.0014(4) 0.0000(5) 0.0050(5)
C2 0.0126(6) 0.0131(6) 0.0126(6) 0.0018(5) 0.0004(5) 0.0034(5)
C1 0.0129(7) 0.0153(6) 0.0131(6) 0.0024(5) 0.0011(5) 0.0040(5)

loop_
_atom_type_symbol
_atom_type_description
_atom_type_scat_dispersion_real
_atom_type_scat_dispersion_imag
_atom_type_scat_source
C C 0.0033 0.0016 'International Tables Vol C Tables 4.2.6.8 and 6.1.1.4'
H H 0.0000 0.0000 'International Tables Vol C Tables 4.2.6.8 and 6.1.1.4'
N N 0.0061 0.0033 'International Tables Vol C Tables 4.2.6.8 and 6.1.1.4'
O O 0.0106 0.0060 'International Tables Vol C Tables 4.2.6.8 and 6.1.1.4'

loop_
_geom_angle_atom_site_label_1
_geom_angle_atom_site_label_2
_geom_angle_atom_site_label_3
_geom_angle
N11 O3 H3 109.5
H1WA O1W H1WB 111(2)
N12 O4 H4 109.5
N5 N6 C2 118.86(11)
C1 N6 N5 108.73(11)
C1 N6 C2 132.31(11)
C2 N7 N8 103.08(11)
C2 N10 N9 103.74(11)
N1 N2 C1 116.11(12)
N8 N9 N10 109.29(12)
N9 N8 N7 110.43(11)
O1 N1 O2 119.56(12)
O1 N1 N2 124.79(11)
O2 N1 N2 115.65(12)
O3 N11 H11A 108.3(12)
O3 N11 H11B 103.7(14)
O3 N11 H11C 112.7(14)
H11A N11 H11B 109.7(17)
H11A N11 H11C 112.4(18)
H11B N11 H11C 109.6(19)
N4 N5 N6 105.51(11)
O4 N12 H12A 109.6
O4 N12 H12B 109.7
O4 N12 H12C 105.3(14)
H12A N12 H12B 109.4
H12A N12 H12C 105.6
H12B N12 H12C 117.1
N5 N4 N3 112.57(11)
C1 N3 N4 105.70(12)
N7 C2 N6 124.87(12)
N7 C2 N10 113.46(13)
N10 C2 N6 121.66(12)
N6 C1 N2 118.06(12)
N3 C1 N6 107.48(12)
N3 C1 N2 134.36(13)

loop_
_geom_bond_atom_site_label_1
_geom_bond_atom_site_label_2
_geom_bond_distance
O1 N1 1.2502(16)
O3 H3 0.8400
O3 N11 1.4137(16)
O1W H1WA 0.83(2)
O1W H1WB 0.86(3)
O4 H4 0.8400
O4 N12 1.4114(16)
O2 N1 1.2620(15)
N6 N5 1.3659(15)
N6 C2 1.4025(18)
N6 C1 1.3634(18)
N7 N8 1.3473(18)
N7 C2 1.3255(17)
N10 N9 1.3449(17)
N10 C2 1.3300(18)
N2 N1 1.3186(17)
N2 C1 1.3683(17)
N9 N8 1.3058(17)
N11 H11A 0.93(2)
N11 H11B 0.89(2)
N11 H11C 0.95(2)
N5 N4 1.2833(19)
N12 H12A 0.8609
N12 H12B 0.8611
N12 H12C 0.96(2)
N4 N3 1.3636(17)
N3 C1 1.3308(18)

loop_
_geom_torsion_atom_site_label_1
_geom_torsion_atom_site_label_2
_geom_torsion_atom_site_label_3
_geom_torsion_atom_site_label_4
_geom_torsion
N6 N5 N4 N3 0.27(16)
N10 N9 N8 N7 0.10(15)
N9 N10 C2 N6 178.90(12)
N9 N10 C2 N7 0.23(15)
N8 N7 C2 N6 -178.80(12)
N8 N7 C2 N10 -0.17(15)
N1 N2 C1 N6 179.44(11)
N1 N2 C1 N3 3.5(2)
N5 N6 C2 N7 177.54(12)
N5 N6 C2 N10 -0.98(19)
N5 N6 C1 N2 -176.18(11)
N5 N6 C1 N3 0.76(15)
N5 N4 N3 C1 0.20(16)
N4 N3 C1 N6 -0.57(15)
N4 N3 C1 N2 175.65(14)
C2 N6 N5 N4 -177.50(12)
C2 N6 C1 N2 0.1(2)
C2 N6 C1 N3 177.06(13)
C2 N7 N8 N9 0.04(15)
C2 N10 N9 N8 -0.19(14)
C1 N6 N5 N4 -0.62(15)
C1 N6 C2 N7 1.5(2)
C1 N6 C2 N10 -176.98(13)
C1 N2 N1 O1 5.82(19)
C1 N2 N1 O2 -174.42(11)
